data_4064921
loop_
_publ_author_name
'Safa, Muhieddine'
'Jennings, Michael C.'
'Puddephatt, Richard J.'

_publ_section_title
;
 The Chemistry of [PtMe2(1,2-bis(2-pyridyl)ethane)]: Remarkable Impact of
 an Easily Dissociated Chelate Ligand
;
_journal_issue 21
_journal_name_full Organometallics
_journal_page_first 5625
_journal_paper_doi 10.1021/om200427b
_journal_volume 30
_journal_year 2011
_chemical_formula_sum 'C12 H11.5 I2 N2 Pt'
_chemical_formula_weight 632.62
_chemical_name_systematic
; 
 ? 
;
_space_group_IT_number 33
_symmetry_cell_setting orthorhombic
_symmetry_space_group_name_Hall 'P 2c -2n'
_symmetry_space_group_name_H-M 'P n a 21'
_atom_sites_solution_hydrogens geom
_atom_sites_solution_primary direct
_atom_sites_solution_secondary difmap
_audit_creation_method SHELXL-97
_cell_angle_alpha 90.00
_cell_angle_beta 90.00
_cell_angle_gamma 90.00
_cell_formula_units_Z 8
_cell_length_a 16.678(3)
_cell_length_b 10.644(2)
_cell_length_c 16.022(3)
_cell_measurement_reflns_used 9693
_cell_measurement_temperature 150(2)
_cell_measurement_theta_max 27.48
_cell_measurement_theta_min 1.00
_cell_volume 2844.2(9)
_computing_cell_refinement 'DENZO-SMN (Otwinowski & Minor, 1997)'
_computing_data_collection 'COLLECT (Nonius, 1997-2001)'
_computing_data_reduction DENZO-SMN
_computing_molecular_graphics 'SHELXTL/PC (Sheldrick, 2001)'
_computing_publication_material SHELXTL/PC
_computing_structure_refinement 'SHELXL-97 (Sheldrick, 1997)'
_computing_structure_solution 'SHELXS-97 (Sheldrick, 1990)'
_diffrn_ambient_temperature 150(2)
_diffrn_measured_fraction_theta_full .996
_diffrn_measured_fraction_theta_max .996
_diffrn_measurement_device_type 'Nonius Kappa-CCD'
_diffrn_measurement_method '\f scans, and \w scans'
_diffrn_radiation_monochromator graphite
_diffrn_radiation_source 'fine-focus sealed tube'
_diffrn_radiation_type MoK\a
_diffrn_radiation_wavelength 0.71073
_diffrn_reflns_av_R_equivalents 0.0000
_diffrn_reflns_av_sigmaI/netI 0.0831
_diffrn_reflns_limit_h_max 21
_diffrn_reflns_limit_h_min -21
_diffrn_reflns_limit_k_max 13
_diffrn_reflns_limit_k_min -13
_diffrn_reflns_limit_l_max 20
_diffrn_reflns_limit_l_min -20
_diffrn_reflns_number 6180
_diffrn_reflns_theta_full 27.51
_diffrn_reflns_theta_max 27.51
_diffrn_reflns_theta_min 2.27
_exptl_absorpt_coefficient_mu 14.189
_exptl_absorpt_correction_T_max 0.3965
_exptl_absorpt_correction_T_min 0.2808
_exptl_absorpt_correction_type multi-scan
_exptl_absorpt_process_details 'DENZO-SMN (Otwinowski & Minor, 1997)'
_exptl_crystal_colour yellow
_exptl_crystal_density_diffrn 2.955
_exptl_crystal_density_method 'not measured'
_exptl_crystal_description block
_exptl_crystal_F_000 2252
_exptl_crystal_size_max 0.12
_exptl_crystal_size_mid 0.10
_exptl_crystal_size_min 0.08
_refine_diff_density_max 1.795
_refine_diff_density_min -3.888
_refine_diff_density_rms .609
_refine_ls_abs_structure_details 'Flack H D (1983), Acta Cryst. A39, 876-881'
_refine_ls_abs_structure_Flack 0.487(14)
_refine_ls_extinction_method none
_refine_ls_goodness_of_fit_ref 1.038
_refine_ls_hydrogen_treatment constr
_refine_ls_matrix_type full
_refine_ls_number_parameters 263
_refine_ls_number_reflns 6180
_refine_ls_number_restraints 1
_refine_ls_restrained_S_all 1.038
_refine_ls_R_factor_all 0.0945
_refine_ls_R_factor_gt 0.0622
_refine_ls_shift/su_max 0.000
_refine_ls_shift/su_mean 0.000
_refine_ls_structure_factor_coef Fsqd
_refine_ls_weighting_details 'calc w=1/[\s^2^(Fo^2^)+(0.1186P)^2^+0.0000P] where P=(Fo^2^+2Fc^2^)/3'
_refine_ls_weighting_scheme calc
_refine_ls_wR_factor_gt 0.1538
_refine_ls_wR_factor_ref 0.1878
_reflns_number_gt 4671
_reflns_number_total 6180
_reflns_threshold_expression >2sigma(I)
_cod_data_source_file om200427b_si_001.cif
_cod_data_source_block 5a1
_cod_original_cell_volume 2844.1(10)
_cod_original_sg_symbol_H-M Pna2(1)
_cod_original_formula_sum 'C12 H11.50 I2 N2 Pt'
_cod_database_code 4064921

loop_
_symmetry_equiv_pos_as_xyz
'x, y, z'
'-x, -y, z+1/2'
'x+1/2, -y+1/2, z'
'-x+1/2, y+1/2, z+1/2'

loop_
_atom_site_label
_atom_site_type_symbol
_atom_site_fract_x
_atom_site_fract_y
_atom_site_fract_z
_atom_site_U_iso_or_equiv
_atom_site_adp_type
_atom_site_occupancy
_atom_site_symmetry_multiplicity
_atom_site_calc_flag
_atom_site_refinement_flags
Pt2 Pt 0.23894(5) 0.33378(8) 0.38575(5) 0.0248(2) Uani 1 1 d .
Pt1 Pt 0.02834(5) 0.68032(7) 0.43335(5) 0.0244(2) Uani 1 1 d .
I4 I 0.19376(10) 0.15306(14) 0.48359(9) 0.0311(4) Uani 1 1 d .
I2 I 0.07207(9) 0.85614(14) 0.33201(10) 0.0306(4) Uani 1 1 d .
I3 I 0.13784(10) 0.27082(15) 0.27100(10) 0.0313(4) Uani 1 1 d .
I1 I 0.12704(10) 0.75541(15) 0.54899(11) 0.0333(4) Uani 1 1 d .
N2 N -0.0537(10) 0.6085(15) 0.3512(10) 0.016(3) Uiso 1 1 d .
N1B N 0.2795(11) 0.4814(16) 0.3142(11) 0.025(4) Uani 1 1 d .
N1C N 0.3213(12) 0.3957(18) 0.4745(12) 0.029(4) Uani 1 1 d .
C5B C 0.2326(13) 0.586(2) 0.3008(13) 0.024(5) Uani 1 1 d .
H5BA H 0.1816 0.5886 0.3269 0.028 Uiso 1 1 calc R
C1B C 0.3549(12) 0.476(2) 0.2780(12) 0.018(4) Uani 1 1 d .
C1A C -0.1306(12) 0.6033(19) 0.3669(12) 0.017(4) Uiso 1 1 d .
C5 C 0.0314(14) 0.432(2) 0.5217(13) 0.024(5) Uiso 1 1 d .
H5A H 0.0835 0.4286 0.4979 0.029 Uiso 1 1 calc R
C1 C -0.0861(16) 0.545(2) 0.5422(16) 0.034(6) Uiso 1 1 d .
N1 N -0.0114(12) 0.5364(19) 0.5080(10) 0.028(4) Uani 1 1 d .
C2A C -0.1837(14) 0.531(2) 0.3207(15) 0.034(6) Uani 1 1 d .
C4A C -0.0758(14) 0.475(2) 0.2317(14) 0.025(5) Uiso 1 1 d .
H4AA H -0.0565 0.4351 0.1827 0.030 Uiso 1 1 calc R
C2B C 0.3810(14) 0.571(2) 0.2263(13) 0.029(5) Uani 1 1 d .
H2BA H 0.4320 0.5673 0.1999 0.034 Uiso 1 1 calc R
C3C C 0.4249(19) 0.516(2) 0.5773(14) 0.036(7) Uani 1 1 d .
H3CA H 0.4608 0.5562 0.6147 0.044 Uiso 1 1 calc R
C9B C 0.4291(15) 0.332(2) 0.3772(16) 0.031(5) Uiso 1 1 d .
H9B1 H 0.4883 0.3388 0.3769 0.037 Uiso 1 1 calc R
H9B2 H 0.4164 0.2425 0.3860 0.037 Uiso 1 1 calc R
C5C C 0.2935(15) 0.453(2) 0.5436(13) 0.027(5) Uiso 1 1 d .
H5CA H 0.2375 0.4511 0.5548 0.033 Uiso 1 1 calc R
C2 C -0.1139(15) 0.442(2) 0.5864(17) 0.035(6) Uani 1 1 d .
H2A H -0.1670 0.4459 0.6078 0.042 Uiso 1 1 calc R
C3 C -0.0697(16) 0.335(2) 0.6016(17) 0.035(6) Uani 1 1 d .
H3A H -0.0910 0.2690 0.6344 0.042 Uiso 1 1 calc R
C8 C -0.1338(17) 0.662(2) 0.5255(16) 0.034(6) Uani 1 1 d .
H8A H -0.1011 0.7350 0.5437 0.041 Uiso 1 1 calc R
H8B H -0.1820 0.6599 0.5615 0.041 Uiso 1 1 calc R
C4B C 0.2544(16) 0.684(2) 0.2530(15) 0.030(5) Uiso 1 1 d .
H4BA H 0.2203 0.7545 0.2463 0.036 Uiso 1 1 calc R
C5A C -0.0272(16) 0.546(2) 0.2840(14) 0.030(5) Uiso 1 1 d .
H5AA H 0.0285 0.5499 0.2715 0.036 Uiso 1 1 calc R
C3A C -0.1573(15) 0.469(2) 0.2578(15) 0.032(6) Uani 1 1 d .
H3AA H -0.1933 0.4160 0.2279 0.038 Uiso 1 1 calc R
C3B C 0.3291(16) 0.677(2) 0.2135(17) 0.038(6) Uani 1 1 d .
H3BA H 0.3457 0.7436 0.1779 0.045 Uiso 1 1 calc R
C7 C -0.1616(15) 0.688(3) 0.4356(19) 0.041(6) Uani 1 1 d .
H7A H -0.2209 0.6830 0.4349 0.050 Uiso 1 1 calc R
H7B H -0.1467 0.7750 0.4214 0.050 Uiso 1 1 calc R
C4C C 0.343(2) 0.512(3) 0.598(2) 0.053(8) Uani 1 1 d .
H4CA H 0.3233 0.5503 0.6474 0.063 Uiso 1 1 calc R
C2C C 0.4554(13) 0.464(2) 0.5062(12) 0.023(5) Uani 1 1 d .
H2CA H 0.5105 0.4716 0.4922 0.028 Uiso 1 1 calc R
C4 C 0.006(2) 0.327(2) 0.5680(16) 0.040(7) Uani 1 1 d .
H4A H 0.0396 0.2556 0.5758 0.048 Uiso 1 1 calc R
C7B C 0.4027(17) 0.362(3) 0.2902(17) 0.040(6) Uani 1 1 d .
H7B1 H 0.4511 0.3689 0.2548 0.048 Uiso 1 1 calc R
H7B2 H 0.3711 0.2899 0.2692 0.048 Uiso 1 1 calc R
C8B C 0.4016(15) 0.400(2) 0.4551(17) 0.038(6) Uani 1 1 d .

loop_
_atom_site_aniso_label
_atom_site_aniso_U_11
_atom_site_aniso_U_22
_atom_site_aniso_U_33
_atom_site_aniso_U_23
_atom_site_aniso_U_13
_atom_site_aniso_U_12
Pt2 0.0213(5) 0.0279(4) 0.0252(4) -0.0020(4) 0.0011(4) -0.0009(3)
Pt1 0.0201(4) 0.0291(4) 0.0241(4) -0.0004(4) 0.0016(3) -0.0008(3)
I4 0.0286(9) 0.0354(9) 0.0294(7) 0.0030(6) 0.0029(7) -0.0009(6)
I2 0.0286(8) 0.0321(8) 0.0310(7) 0.0031(7) 0.0030(7) -0.0006(6)
I3 0.0293(8) 0.0338(8) 0.0308(8) -0.0019(7) -0.0037(6) -0.0048(7)
I1 0.0290(8) 0.0415(9) 0.0295(8) 0.0034(7) -0.0030(6) -0.0085(7)
N1B 0.028(11) 0.021(9) 0.026(10) -0.009(7) -0.015(8) 0.009(8)
N1C 0.031(11) 0.030(10) 0.027(9) 0.008(8) -0.014(8) 0.002(8)
C5B 0.009(10) 0.035(13) 0.027(10) 0.003(9) 0.001(8) 0.009(9)
C1B 0.008(9) 0.032(12) 0.015(9) 0.014(9) 0.007(7) 0.003(8)
N1 0.026(11) 0.041(12) 0.018(8) 0.003(8) 0.006(8) -0.005(9)
C2A 0.022(12) 0.047(15) 0.034(12) -0.018(11) -0.012(11) 0.001(10)
C2B 0.023(13) 0.046(15) 0.016(10) 0.010(10) 0.002(9) -0.014(11)
C3C 0.07(2) 0.014(11) 0.025(12) 0.011(9) -0.015(12) -0.019(12)
C2 0.014(13) 0.040(16) 0.051(15) 0.005(12) -0.014(11) -0.002(10)
C3 0.034(16) 0.031(14) 0.041(14) -0.007(11) -0.004(12) -0.018(11)
C8 0.048(17) 0.020(12) 0.035(13) -0.011(10) 0.005(12) 0.017(10)
C3A 0.037(14) 0.018(11) 0.040(13) 0.011(10) -0.020(11) -0.017(10)
C3B 0.026(14) 0.050(17) 0.036(13) 0.015(11) -0.002(11) -0.009(12)
C7 0.017(13) 0.060(16) 0.047(14) 0.004(13) 0.004(12) 0.021(11)
C4C 0.06(2) 0.038(17) 0.056(17) -0.024(14) -0.015(16) 0.004(15)
C2C 0.013(11) 0.043(14) 0.014(10) 0.009(9) -0.007(8) -0.009(9)
C4 0.07(2) 0.020(12) 0.034(13) -0.010(10) -0.025(13) -0.001(12)
C7B 0.031(15) 0.053(17) 0.035(14) 0.011(12) 0.006(12) 0.012(13)
C8B 0.018(13) 0.040(14) 0.058(17) 0.002(12) -0.006(11) 0.010(10)

loop_
_atom_type_symbol
_atom_type_description
_atom_type_scat_dispersion_real
_atom_type_scat_dispersion_imag
_atom_type_scat_source
C C .0033 .0016 'International Tables Vol C Tables 4.2.6.8 and 6.1.1.4'
H H .0000 .0000 'International Tables Vol C Tables 4.2.6.8 and 6.1.1.4'
N N .0061 .0033 'International Tables Vol C Tables 4.2.6.8 and 6.1.1.4'
I I -.4742 1.8119 'International Tables Vol C Tables 4.2.6.8 and 6.1.1.4'
Pt Pt -1.7033 8.3905 'International Tables Vol C Tables 4.2.6.8 and 6.1.1.4'

loop_
_geom_angle_atom_site_label_1
_geom_angle_atom_site_label_2
_geom_angle_atom_site_label_3
_geom_angle
N1B Pt2 N1C 85.5(7)
N1B Pt2 I3 90.9(5)
N1C Pt2 I3 176.3(5)
N1B Pt2 I4 176.3(5)
N1C Pt2 I4 90.8(5)
I3 Pt2 I4 92.76(6)
N2 Pt1 N1 83.1(7)
N2 Pt1 I2 93.2(4)
N1 Pt1 I2 176.3(5)
N2 Pt1 I1 174.1(4)
N1 Pt1 I1 91.1(5)
I2 Pt1 I1 92.66(6)
C1A N2 C5A 117.2(18)
C1A N2 Pt1 123.2(13)
C5A N2 Pt1 118.7(15)
C5B N1B C1B 119.1(19)
C5B N1B Pt2 121.1(15)
C1B N1B Pt2 119.8(13)
C5C N1C C8B 121(2)
C5C N1C Pt2 118.5(16)
C8B N1C Pt2 119.9(16)
C4B C5B N1B 124(2)
C4B C5B H5BA 117.9
N1B C5B H5BA 117.9
C2B C1B N1B 120(2)
C2B C1B C7B 121(2)
N1B C1B C7B 118.4(19)
N2 C1A C2A 123.1(19)
N2 C1A C7 116.8(18)
C2A C1A C7 120(2)
N1 C5 C4 126(2)
N1 C5 H5A 117.0
C4 C5 H5A 117.0
N1 C1 C2 117(2)
N1 C1 C8 118(2)
C2 C1 C8 125(2)
C5 N1 C1 119(2)
C5 N1 Pt1 122.8(15)
C1 N1 Pt1 118.4(17)
C3A C2A C1A 119(2)
C5A C4A C3A 114(2)
C5A C4A H4AA 123.0
C3A C4A H4AA 123.0
C1B C2B C3B 118(2)
C1B C2B H2BA 120.9
C3B C2B H2BA 120.9
C2C C3C C4C 123(2)
C2C C3C H3CA 118.4
C4C C3C H3CA 118.4
C7B C9B C8B 125(2)
C7B C9B H9B1 106.0
C8B C9B H9B1 106.0
C7B C9B H9B2 106.0
C8B C9B H9B2 106.0
H9B1 C9B H9B2 106.3
N1C C5C C4C 122(3)
N1C C5C H5CA 119.1
C4C C5C H5CA 119.1
C3 C2 C1 124(3)
C3 C2 H2A 117.8
C1 C2 H2A 117.8
C2 C3 C4 118(2)
C2 C3 H3A 120.8
C4 C3 H3A 120.8
C1 C8 C7 118(2)
C1 C8 H8A 107.8
C7 C8 H8A 107.8
C1 C8 H8B 107.8
C7 C8 H8B 107.8
H8A C8 H8B 107.1
C5B C4B C3B 117(2)
C5B C4B H4BA 121.3
C3B C4B H4BA 121.3
N2 C5A C4A 124(2)
N2 C5A H5AA 118.0
C4A C5A H5AA 118.0
C2A C3A C4A 122(2)
C2A C3A H3AA 118.9
C4A C3A H3AA 118.9
C4B C3B C2B 121(2)
C4B C3B H3BA 119.6
C2B C3B H3BA 119.6
C1A C7 C8 118.4(19)
C1A C7 H7A 107.7
C8 C7 H7A 107.7
C1A C7 H7B 107.7
C8 C7 H7B 107.7
H7A C7 H7B 107.1
C5C C4C C3C 117(3)
C5C C4C H4CA 121.5
C3C C4C H4CA 121.5
C3C C2C C8B 117(2)
C3C C2C H2CA 121.6
C8B C2C H2CA 121.6
C3 C4 C5 115(2)
C3 C4 H4A 122.3
C5 C4 H4A 122.3
C1B C7B C9B 117(2)
C1B C7B H7B1 108.0
C9B C7B H7B1 108.0
C1B C7B H7B2 108.0
C9B C7B H7B2 108.0
H7B1 C7B H7B2 107.2
N1C C8B C2C 121(2)
N1C C8B C9B 118(2)
C2C C8B C9B 122(2)

loop_
_geom_bond_atom_site_label_1
_geom_bond_atom_site_label_2
_geom_bond_distance
Pt2 N1B 2.06(2)
Pt2 N1C 2.084(19)
Pt2 I3 2.5830(19)
Pt2 I4 2.5932(17)
Pt1 N2 2.047(16)
Pt1 N1 2.054(18)
Pt1 I2 2.5826(18)
Pt1 I1 2.604(2)
N2 C1A 1.31(3)
N2 C5A 1.34(3)
N1B C5B 1.37(3)
N1B C1B 1.39(3)
N1C C5C 1.35(3)
N1C C8B 1.38(3)
C5B C4B 1.34(3)
C5B H5BA 0.9500
C1B C2B 1.38(3)
C1B C7B 1.46(3)
C1A C2A 1.39(3)
C1A C7 1.51(3)
C5 N1 1.34(3)
C5 C4 1.40(3)
C5 H5A 0.9500
C1 N1 1.36(3)
C1 C2 1.38(4)
C1 C8 1.50(3)
C2A C3A 1.29(3)
C4A C5A 1.39(3)
C4A C3A 1.42(3)
C4A H4AA 0.9500
C2B C3B 1.43(4)
C2B H2BA 0.9500
C3C C2C 1.36(3)
C3C C4C 1.40(4)
C3C H3CA 0.9500
C9B C7B 1.50(4)
C9B C8B 1.51(4)
C9B H9B1 0.9900
C9B H9B2 0.9900
C5C C4C 1.36(4)
C5C H5CA 0.9500
C2 C3 1.38(3)
C2 H2A 0.9500
C3 C4 1.38(4)
C3 H3A 0.9500
C8 C7 1.54(4)
C8 H8A 0.9900
C8 H8B 0.9900
C4B C3B 1.40(4)
C4B H4BA 0.9500
C5A H5AA 0.9500
C3A H3AA 0.9500
C3B H3BA 0.9500
C7 H7A 0.9900
C7 H7B 0.9900
C4C H4CA 0.9500
C2C C8B 1.39(3)
C2C H2CA 0.9500
C4 H4A 0.9500
C7B H7B1 0.9900
C7B H7B2 0.9900

loop_
_geom_torsion_atom_site_label_1
_geom_torsion_atom_site_label_2
_geom_torsion_atom_site_label_3
_geom_torsion_atom_site_label_4
_geom_torsion
N1 Pt1 N2 C1A 61.6(16)
I2 Pt1 N2 C1A -118.5(15)
I1 Pt1 N2 C1A 55(5)
N1 Pt1 N2 C5A -107.4(16)
I2 Pt1 N2 C5A 72.5(15)
I1 Pt1 N2 C5A -114(4)
N1C Pt2 N1B C5B -108.2(16)
I3 Pt2 N1B C5B 70.8(15)
I4 Pt2 N1B C5B -103(8)
N1C Pt2 N1B C1B 72.4(16)
I3 Pt2 N1B C1B -108.6(15)
I4 Pt2 N1B C1B 77(8)
N1B Pt2 N1C C5C 107.6(17)
I3 Pt2 N1C C5C 92(9)
I4 Pt2 N1C C5C -72.1(16)
N1B Pt2 N1C C8B -60.3(18)
I3 Pt2 N1C C8B -76(9)
I4 Pt2 N1C C8B 120.1(17)
C1B N1B C5B C4B 1(3)
Pt2 N1B C5B C4B -178.1(18)
C5B N1B C1B C2B -3(3)
Pt2 N1B C1B C2B 176.6(16)
C5B N1B C1B C7B -178(2)
Pt2 N1B C1B C7B 2(3)
C5A N2 C1A C2A 4(3)
Pt1 N2 C1A C2A -165.4(17)
C5A N2 C1A C7 -172(2)
Pt1 N2 C1A C7 19(3)
C4 C5 N1 C1 1(3)
C4 C5 N1 Pt1 -176.3(17)
C2 C1 N1 C5 -2(3)
C8 C1 N1 C5 -179(2)
C2 C1 N1 Pt1 174.8(17)
C8 C1 N1 Pt1 -2(3)
N2 Pt1 N1 C5 105.1(17)
I2 Pt1 N1 C5 103(8)
I1 Pt1 N1 C5 -75.6(17)
N2 Pt1 N1 C1 -72.0(18)
I2 Pt1 N1 C1 -74(9)
I1 Pt1 N1 C1 107.3(17)
N2 C1A C2A C3A -2(4)
C7 C1A C2A C3A 174(2)
N1B C1B C2B C3B 2(3)
C7B C1B C2B C3B 177(2)
C8B N1C C5C C4C -2(4)
Pt2 N1C C5C C4C -170(2)
N1 C1 C2 C3 4(4)
C8 C1 C2 C3 -180(3)
C1 C2 C3 C4 -3(4)
N1 C1 C8 C7 67(3)
C2 C1 C8 C7 -110(3)
N1B C5B C4B C3B 1(4)
C1A N2 C5A C4A -1(3)
Pt1 N2 C5A C4A 168.8(18)
C3A C4A C5A N2 -3(3)
C1A C2A C3A C4A -3(4)
C5A C4A C3A C2A 5(3)
C5B C4B C3B C2B -2(4)
C1B C2B C3B C4B 1(4)
N2 C1A C7 C8 -66(3)
C2A C1A C7 C8 118(3)
C1 C8 C7 C1A -8(4)
N1C C5C C4C C3C 2(4)
C2C C3C C4C C5C 1(4)
C4C C3C C2C C8B -4(4)
C2 C3 C4 C5 1(3)
N1 C5 C4 C3 0(3)
C2B C1B C7B C9B 120(3)
N1B C1B C7B C9B -65(3)
C8B C9B C7B C1B 9(4)
C5C N1C C8B C2C -1(3)
Pt2 N1C C8B C2C 166.7(18)
C5C N1C C8B C9B 179(2)
Pt2 N1C C8B C9B -13(3)
C3C C2C C8B N1C 3(3)
C3C C2C C8B C9B -177(2)
C7B C9B C8B N1C 62(4)
C7B C9B C8B C2C -118(3)
